data_7030292
loop_
_publ_author_name
'Mandal, Sukhendu'
'Reber, Arthur C.'
'Qian, Meichun'
'Liu, Ran'
'Saavedra, Hector M.'
'Sen, Saikat'
'Weiss, Paul S.'
'Khanna, Shiv N.'
'Sen, Ayusman'

_publ_section_title
;
 Synthesis, structure and band gap energy of covalently linked
 cluster-assembled materials.
;
_journal_issue 40
_journal_name_full 'Dalton transactions (Cambridge, England : 2003)'
_journal_page_first 12365
_journal_page_last 12377
_journal_paper_doi 10.1039/c2dt31286g
_journal_volume 41
_journal_year 2012
_chemical_formula_sum 'C54 H108 As15 Hg K3 N6 O18'
_chemical_formula_weight 2571.15
_chemical_name_common mercuryarsenide
_chemical_name_systematic
;
?
;
_space_group_IT_number 2
_symmetry_cell_setting triclinic
_symmetry_space_group_name_Hall '-P 1'
_symmetry_space_group_name_H-M 'P -1'
_atom_sites_solution_hydrogens geom
_atom_sites_solution_primary direct
_atom_sites_solution_secondary difmap
_audit_creation_method SHELXL-97
_cell_angle_alpha 84.039(2)
_cell_angle_beta 86.608(2)
_cell_angle_gamma 84.539(2)
_cell_formula_units_Z 2
_cell_length_a 15.5222(16)
_cell_length_b 17.3914(18)
_cell_length_c 17.7070(18)
_cell_measurement_reflns_used 6997
_cell_measurement_temperature 120(2)
_cell_measurement_theta_max 24.817
_cell_measurement_theta_min 2.154
_cell_volume 4726.8(8)
_computing_cell_refinement 'Bruker SMART'
_computing_data_collection 'Bruker SMART'
_computing_data_reduction 'Bruker SAINT'
_computing_molecular_graphics 'Bruker SHELXTL'
_computing_publication_material 'Bruker SHELXTL'
_computing_structure_refinement 'SHELXL-97 (Sheldrick, 1997)'
_computing_structure_solution 'SHELXS-97 (Sheldrick, 1990)'
_diffrn_ambient_temperature 120(2)
_diffrn_measured_fraction_theta_full 0.996
_diffrn_measured_fraction_theta_max 0.994
_diffrn_measurement_device_type 'CCD area detector'
_diffrn_measurement_method 'phi and omega scans'
_diffrn_radiation_monochromator graphite
_diffrn_radiation_source 'fine-focus sealed tube'
_diffrn_radiation_type MoK\a
_diffrn_radiation_wavelength 0.71073
_diffrn_reflns_av_R_equivalents 0.0360
_diffrn_reflns_av_sigmaI/netI 0.0596
_diffrn_reflns_limit_h_max 18
_diffrn_reflns_limit_h_min -18
_diffrn_reflns_limit_k_max 20
_diffrn_reflns_limit_k_min -21
_diffrn_reflns_limit_l_max 21
_diffrn_reflns_limit_l_min -21
_diffrn_reflns_number 37581
_diffrn_reflns_theta_full 25.00
_diffrn_reflns_theta_max 25.50
_diffrn_reflns_theta_min 1.16
_exptl_absorpt_coefficient_mu 7.026
_exptl_absorpt_correction_T_max 0.4950
_exptl_absorpt_correction_T_min 0.3780
_exptl_absorpt_correction_type empirical
_exptl_absorpt_process_details '(SADABS; Sheldrick, 1997)'
_exptl_crystal_colour red
_exptl_crystal_density_diffrn 1.807
_exptl_crystal_density_method 'not measured'
_exptl_crystal_description platelike
_exptl_crystal_F_000 2500
_exptl_crystal_size_max 0.16
_exptl_crystal_size_mid 0.12
_exptl_crystal_size_min 0.10
_platon_squeeze_details
;
;
_refine_diff_density_max 4.204
_refine_diff_density_min -0.733
_refine_diff_density_rms 0.178
_refine_ls_extinction_method none
_refine_ls_goodness_of_fit_ref 1.056
_refine_ls_hydrogen_treatment none
_refine_ls_matrix_type full
_refine_ls_number_parameters 874
_refine_ls_number_reflns 17508
_refine_ls_number_restraints 0
_refine_ls_restrained_S_all 1.056
_refine_ls_R_factor_all 0.0689
_refine_ls_R_factor_gt 0.0504
_refine_ls_shift/su_max 0.001
_refine_ls_shift/su_mean 0.000
_refine_ls_structure_factor_coef Fsqd
_refine_ls_weighting_details 'calc w=1/[\s^2^(Fo^2^)+(0.0796P)^2^+0.0000P] where P=(Fo^2^+2Fc^2^)/3'
_refine_ls_weighting_scheme calc
_refine_ls_wR_factor_gt 0.1329
_refine_ls_wR_factor_ref 0.1409
_reflns_number_gt 13201
_reflns_number_total 17508
_reflns_threshold_expression >2sigma(I)
_cod_data_source_file c2dt31286g.txt
_cod_data_source_block Compound4
_cod_depositor_comments
;
The following automatic conversions were performed:

'_symmetry_cell_setting' value 'Triclinic' changed to 'triclinic'
according to
/usr/data/users/saulius/automatic-downloads/retrospective/RSC/lib/dictionaries/cif_core.dic
dictionary named 'cif_core.dic' version 2.4.2 from 2011-04-26.

Automatic conversion script
Id: cif_fix_values 2281 2013-09-26 08:29:07Z andrius 
;
_cod_database_code 7030292

loop_
_symmetry_equiv_pos_as_xyz
'x, y, z'
'-x, -y, -z'

loop_
_atom_site_label
_atom_site_type_symbol
_atom_site_fract_x
_atom_site_fract_y
_atom_site_fract_z
_atom_site_U_iso_or_equiv
_atom_site_adp_type
_atom_site_occupancy
_atom_site_symmetry_multiplicity
_atom_site_calc_flag
_atom_site_refinement_flags
As1 As 0.25625(6) 0.90245(5) 0.35988(5) 0.0360(2) Uani 1 1 d .
As2 As 0.34411(5) 0.90851(5) 0.24236(5) 0.0368(2) Uani 1 1 d .
As3 As 0.33116(6) 1.04319(5) 0.20544(5) 0.0391(2) Uani 1 1 d .
As4 As 0.12553(5) 0.97041(5) 0.31579(5) 0.03198(19) Uani 1 1 d .
As5 As 0.17868(5) 1.06695(4) 0.21651(5) 0.0329(2) Uani 1 1 d .
As6 As 0.11663(5) 0.95221(5) 0.18035(5) 0.03234(19) Uani 1 1 d .
As7 As 0.24738(5) 0.87345(4) 0.14923(4) 0.02959(19) Uani 1 1 d .
As8 As 0.37762(5) 0.62049(5) 0.28970(4) 0.02877(18) Uani 1 1 d .
As9 As 0.39759(5) 0.48715(5) 0.26954(5) 0.0368(2) Uani 1 1 d .
As10 As 0.25129(5) 0.45723(5) 0.27743(5) 0.0342(2) Uani 1 1 d .
As11 As 0.16733(5) 0.55035(4) 0.35410(5) 0.03152(19) Uani 1 1 d .
As12 As 0.27458(5) 0.62335(4) 0.39622(4) 0.02943(19) Uani 1 1 d .
As13 As 0.17128(5) 0.57253(5) 0.21382(5) 0.0350(2) Uani 1 1 d .
As14 As 0.28628(5) 0.65483(4) 0.18093(4) 0.02699(18) Uani 1 1 d .
As15 As 0.17527(5) 0.75973(4) 0.20228(4) 0.02697(18) Uani 1 1 d .
C1 C 0.3438(5) 0.5891(5) 0.8965(5) 0.042(2) Uani 1 1 d .
H1A H 0.3705 0.5524 0.9352 0.050 Uiso 1 1 calc R
H1B H 0.3702 0.6375 0.8962 0.050 Uiso 1 1 calc R
C2 C 0.3624(5) 0.5587(5) 0.8211(5) 0.039(2) Uani 1 1 d .
H2A H 0.4239 0.5440 0.8140 0.046 Uiso 1 1 calc R
H2B H 0.3317 0.5131 0.8188 0.046 Uiso 1 1 calc R
C3 C 0.3528(5) 0.5894(5) 0.6905(5) 0.039(2) Uani 1 1 d .
H3A H 0.3171 0.5477 0.6853 0.047 Uiso 1 1 calc R
H3B H 0.4131 0.5693 0.6853 0.047 Uiso 1 1 calc R
C4 C 0.3336(5) 0.6551(5) 0.6294(5) 0.042(2) Uani 1 1 d .
H4A H 0.3663 0.6983 0.6369 0.051 Uiso 1 1 calc R
H4B H 0.3509 0.6381 0.5799 0.051 Uiso 1 1 calc R
C5 C 0.2255(6) 0.7448(6) 0.5780(4) 0.045(2) Uani 1 1 d .
H5A H 0.2548 0.7361 0.5293 0.054 Uiso 1 1 calc R
H5B H 0.2448 0.7912 0.5950 0.054 Uiso 1 1 calc R
C6 C 0.1288(6) 0.7539(6) 0.5707(5) 0.048(2) Uani 1 1 d .
H6A H 0.1147 0.7930 0.5291 0.058 Uiso 1 1 calc R
H6B H 0.1100 0.7052 0.5584 0.058 Uiso 1 1 calc R
C7 C -0.0086(6) 0.7538(6) 0.6454(5) 0.049(2) Uani 1 1 d .
H7A H -0.0418 0.7801 0.6848 0.059 Uiso 1 1 calc R
H7B H -0.0346 0.7714 0.5974 0.059 Uiso 1 1 calc R
C8 C -0.0150(5) 0.6705(6) 0.6611(5) 0.044(2) Uani 1 1 d .
H8A H -0.0742 0.6590 0.6561 0.052 Uiso 1 1 calc R
H8B H 0.0220 0.6430 0.6247 0.052 Uiso 1 1 calc R
C9 C 0.0006(5) 0.5651(5) 0.7578(5) 0.043(2) Uani 1 1 d .
H9A H 0.0426 0.5336 0.7286 0.051 Uiso 1 1 calc R
H9B H -0.0569 0.5540 0.7459 0.051 Uiso 1 1 calc R
C10 C 0.0126(5) 0.5447(5) 0.8388(5) 0.041(2) Uani 1 1 d .
H10A H -0.0261 0.5788 0.8681 0.050 Uiso 1 1 calc R
H10B H -0.0012 0.4918 0.8531 0.050 Uiso 1 1 calc R
C11 C 0.1173(5) 0.5334(5) 0.9323(5) 0.038(2) Uani 1 1 d .
H11A H 0.0961 0.4839 0.9508 0.045 Uiso 1 1 calc R
H11B H 0.0885 0.5728 0.9624 0.045 Uiso 1 1 calc R
C12 C 0.2138(6) 0.5295(5) 0.9393(5) 0.040(2) Uani 1 1 d .
H12A H 0.2269 0.5126 0.9917 0.048 Uiso 1 1 calc R
H12B H 0.2414 0.4907 0.9080 0.048 Uiso 1 1 calc R
C13 C 0.2363(7) 0.6521(5) 0.9807(5) 0.049(2) Uani 1 1 d .
H13A H 0.2748 0.6315 1.0206 0.059 Uiso 1 1 calc R
H13B H 0.1773 0.6492 1.0015 0.059 Uiso 1 1 calc R
C14 C 0.2506(6) 0.7348(5) 0.9592(5) 0.045(2) Uani 1 1 d .
H14A H 0.2453 0.7625 1.0042 0.054 Uiso 1 1 calc R
H14B H 0.3087 0.7384 0.9366 0.054 Uiso 1 1 calc R
C15 C 0.1938(6) 0.8505(5) 0.8928(5) 0.050(3) Uani 1 1 d .
H15A H 0.2494 0.8612 0.8682 0.060 Uiso 1 1 calc R
H15B H 0.1881 0.8736 0.9406 0.060 Uiso 1 1 calc R
C16 C 0.1219(7) 0.8848(5) 0.8427(5) 0.051(3) Uani 1 1 d .
H16A H 0.0664 0.8728 0.8669 0.061 Uiso 1 1 calc R
H16B H 0.1225 0.9408 0.8354 0.061 Uiso 1 1 calc R
C17 C 0.0635(6) 0.8825(5) 0.7249(5) 0.044(2) Uani 1 1 d .
H17A H 0.0556 0.9387 0.7229 0.053 Uiso 1 1 calc R
H17B H 0.0104 0.8621 0.7465 0.053 Uiso 1 1 calc R
C18 C 0.0813(6) 0.8593(5) 0.6485(6) 0.050(3) Uani 1 1 d .
H18A H 0.1377 0.8751 0.6301 0.060 Uiso 1 1 calc R
H18B H 0.0387 0.8875 0.6156 0.060 Uiso 1 1 calc R
C19 C 0.4497(5) 0.3505(5) 0.8721(4) 0.0310(18) Uani 1 1 d .
H19A H 0.5094 0.3570 0.8551 0.037 Uiso 1 1 calc R
H19B H 0.4278 0.3957 0.8976 0.037 Uiso 1 1 calc R
C20 C 0.3975(5) 0.3479(5) 0.8034(4) 0.0322(18) Uani 1 1 d .
H20A H 0.4073 0.3922 0.7668 0.039 Uiso 1 1 calc R
H20B H 0.4155 0.3010 0.7793 0.039 Uiso 1 1 calc R
C21 C 0.2553(5) 0.3526(5) 0.7627(4) 0.0312(18) Uani 1 1 d .
H21A H 0.2676 0.3057 0.7373 0.037 Uiso 1 1 calc R
H21B H 0.2677 0.3967 0.7267 0.037 Uiso 1 1 calc R
C22 C 0.1623(5) 0.3605(4) 0.7903(4) 0.0301(17) Uani 1 1 d .
H22A H 0.1516 0.4048 0.8197 0.036 Uiso 1 1 calc R
H22B H 0.1255 0.3692 0.7473 0.036 Uiso 1 1 calc R
C23 C 0.0528(5) 0.2960(4) 0.8597(4) 0.0315(18) Uani 1 1 d .
H23A H 0.0174 0.3057 0.8158 0.038 Uiso 1 1 calc R
H23B H 0.0388 0.3380 0.8916 0.038 Uiso 1 1 calc R
C24 C 0.0343(5) 0.2198(4) 0.9036(4) 0.0292(17) Uani 1 1 d .
H24A H -0.0276 0.2199 0.9148 0.035 Uiso 1 1 calc R
H24B H 0.0518 0.1781 0.8721 0.035 Uiso 1 1 calc R
C25 C 0.0367(5) 0.2549(4) 1.0308(4) 0.0302(18) Uani 1 1 d .
H25A H -0.0192 0.2366 1.0471 0.036 Uiso 1 1 calc R
H25B H 0.0262 0.3072 1.0062 0.036 Uiso 1 1 calc R
C26 C 0.0879(5) 0.2580(4) 1.1005(4) 0.0323(18) Uani 1 1 d .
H26A H 0.0522 0.2849 1.1381 0.039 Uiso 1 1 calc R
H26B H 0.1044 0.2057 1.1226 0.039 Uiso 1 1 calc R
C27 C 0.2171(6) 0.2948(5) 1.1426(4) 0.043(2) Uani 1 1 d .
H27A H 0.2385 0.2416 1.1577 0.052 Uiso 1 1 calc R
H27B H 0.1841 0.3151 1.1855 0.052 Uiso 1 1 calc R
C28 C 0.2905(6) 0.3416(6) 1.1207(5) 0.047(2) Uani 1 1 d .
H28A H 0.2693 0.3931 1.0995 0.056 Uiso 1 1 calc R
H28B H 0.3225 0.3467 1.1650 0.056 Uiso 1 1 calc R
C29 C 0.4195(5) 0.3448(5) 1.0463(5) 0.041(2) Uani 1 1 d .
H29A H 0.4469 0.3543 1.0919 0.049 Uiso 1 1 calc R
H29B H 0.4030 0.3945 1.0184 0.049 Uiso 1 1 calc R
C30 C 0.4817(5) 0.2974(5) 0.9983(5) 0.039(2) Uani 1 1 d .
H30A H 0.5332 0.3248 0.9865 0.047 Uiso 1 1 calc R
H30B H 0.4989 0.2487 1.0276 0.047 Uiso 1 1 calc R
C31 C 0.5010(5) 0.2158(5) 0.8962(5) 0.0343(19) Uani 1 1 d .
H31A H 0.5618 0.2235 0.8988 0.041 Uiso 1 1 calc R
H31B H 0.4890 0.2154 0.8431 0.041 Uiso 1 1 calc R
C32 C 0.4837(5) 0.1390(5) 0.9381(5) 0.039(2) Uani 1 1 d .
H32A H 0.5242 0.0985 0.9193 0.047 Uiso 1 1 calc R
H32B H 0.4921 0.1401 0.9918 0.047 Uiso 1 1 calc R
C33 C 0.3767(5) 0.0510(4) 0.9711(4) 0.036(2) Uani 1 1 d .
H33A H 0.3771 0.0568 1.0250 0.043 Uiso 1 1 calc R
H33B H 0.4206 0.0097 0.9597 0.043 Uiso 1 1 calc R
C34 C 0.2921(5) 0.0301(4) 0.9534(4) 0.0317(18) Uani 1 1 d .
H34A H 0.2915 0.0240 0.8996 0.038 Uiso 1 1 calc R
H34B H 0.2806 -0.0190 0.9817 0.038 Uiso 1 1 calc R
C35 C 0.1422(5) 0.0685(5) 0.9636(5) 0.0334(18) Uani 1 1 d .
H35A H 0.1373 0.0152 0.9846 0.040 Uiso 1 1 calc R
H35B H 0.1311 0.0725 0.9099 0.040 Uiso 1 1 calc R
C36 C 0.0773(5) 0.1219(4) 1.0037(4) 0.0300(17) Uani 1 1 d .
H36A H 0.0198 0.1062 0.9987 0.036 Uiso 1 1 calc R
H36B H 0.0885 0.1161 1.0575 0.036 Uiso 1 1 calc R
C37 C 0.1362(6) 0.0905(5) 0.6858(5) 0.040(2) Uani 1 1 d .
H37A H 0.1595 0.0460 0.6599 0.048 Uiso 1 1 calc R
H37B H 0.0860 0.0757 0.7172 0.048 Uiso 1 1 calc R
C38 C 0.2038(6) 0.1114(5) 0.7362(4) 0.041(2) Uani 1 1 d .
H38A H 0.1819 0.1567 0.7615 0.050 Uiso 1 1 calc R
H38B H 0.2171 0.0688 0.7747 0.050 Uiso 1 1 calc R
C39 C 0.3517(6) 0.1305(5) 0.7368(5) 0.044(2) Uani 1 1 d .
H39A H 0.3628 0.0816 0.7677 0.052 Uiso 1 1 calc R
H39B H 0.3392 0.1713 0.7704 0.052 Uiso 1 1 calc R
C40 C 0.4281(6) 0.1464(5) 0.6863(5) 0.048(2) Uani 1 1 d .
H40A H 0.4788 0.1438 0.7163 0.058 Uiso 1 1 calc R
H40B H 0.4380 0.1073 0.6508 0.058 Uiso 1 1 calc R
C41 C 0.4915(5) 0.2411(6) 0.6033(5) 0.046(2) Uani 1 1 d .
H41A H 0.5053 0.2062 0.5642 0.056 Uiso 1 1 calc R
H41B H 0.5397 0.2362 0.6365 0.056 Uiso 1 1 calc R
C42 C 0.4781(6) 0.3229(6) 0.5675(5) 0.048(2) Uani 1 1 d .
H42A H 0.4608 0.3569 0.6069 0.058 Uiso 1 1 calc R
H42B H 0.5328 0.3382 0.5440 0.058 Uiso 1 1 calc R
C43 C 0.0459(5) 0.2100(5) 0.6638(5) 0.039(2) Uani 1 1 d .
H43A H 0.0676 0.2206 0.7116 0.046 Uiso 1 1 calc R
H43B H -0.0079 0.1860 0.6753 0.046 Uiso 1 1 calc R
C44 C 0.0275(5) 0.2842(5) 0.6168(6) 0.048(2) Uani 1 1 d .
H44A H 0.0103 0.2742 0.5672 0.058 Uiso 1 1 calc R
H44B H -0.0202 0.3147 0.6407 0.058 Uiso 1 1 calc R
C45 C 0.0885(6) 0.3988(5) 0.5623(5) 0.043(2) Uani 1 1 d .
H45A H 0.0346 0.4267 0.5785 0.052 Uiso 1 1 calc R
H45B H 0.0848 0.3894 0.5096 0.052 Uiso 1 1 calc R
C46 C 0.1617(6) 0.4457(5) 0.5696(5) 0.045(2) Uani 1 1 d .
H46A H 0.1525 0.4955 0.5396 0.054 Uiso 1 1 calc R
H46B H 0.1655 0.4551 0.6223 0.054 Uiso 1 1 calc R
C47 C 0.3148(6) 0.4456(5) 0.5488(5) 0.043(2) Uani 1 1 d .
H47A H 0.3361 0.4358 0.5996 0.052 Uiso 1 1 calc R
H47B H 0.3008 0.5011 0.5378 0.052 Uiso 1 1 calc R
C48 C 0.3814(6) 0.4172(5) 0.4928(5) 0.040(2) Uani 1 1 d .
H48A H 0.4307 0.4477 0.4919 0.048 Uiso 1 1 calc R
H48B H 0.3580 0.4253 0.4427 0.048 Uiso 1 1 calc R
C49 C 0.0705(5) 0.1223(5) 0.5657(5) 0.038(2) Uani 1 1 d .
H49A H 0.0324 0.1624 0.5393 0.046 Uiso 1 1 calc R
H49B H 0.0357 0.0810 0.5868 0.046 Uiso 1 1 calc R
C50 C 0.1380(6) 0.0906(5) 0.5093(5) 0.039(2) Uani 1 1 d .
H50A H 0.1787 0.0526 0.5353 0.047 Uiso 1 1 calc R
H50B H 0.1105 0.0655 0.4719 0.047 Uiso 1 1 calc R
C51 C 0.2343(6) 0.1310(5) 0.4079(5) 0.048(2) Uani 1 1 d .
H51A H 0.1982 0.1127 0.3719 0.058 Uiso 1 1 calc R
H51B H 0.2773 0.0891 0.4235 0.058 Uiso 1 1 calc R
C52 C 0.2783(6) 0.1990(5) 0.3712(4) 0.043(2) Uani 1 1 d .
H52A H 0.3088 0.1856 0.3244 0.052 Uiso 1 1 calc R
H52B H 0.2353 0.2421 0.3589 0.052 Uiso 1 1 calc R
C53 C 0.3787(5) 0.2856(5) 0.3865(4) 0.039(2) Uani 1 1 d .
H53A H 0.3365 0.3302 0.3787 0.046 Uiso 1 1 calc R
H53B H 0.4050 0.2742 0.3374 0.046 Uiso 1 1 calc R
C54 C 0.4477(5) 0.3038(6) 0.4374(5) 0.043(2) Uani 1 1 d .
H54A H 0.4854 0.2569 0.4498 0.051 Uiso 1 1 calc R
H54B H 0.4827 0.3418 0.4098 0.051 Uiso 1 1 calc R
Hg1 Hg 0.22079(2) 0.763560(17) 0.342191(16) 0.03035(10) Uani 1 1 d .
K1 K 0.16868(10) 0.69023(9) 0.77901(9) 0.0244(3) Uani 1 1 d .
K2 K 0.26447(10) 0.24127(8) 0.95317(8) 0.0223(3) Uani 1 1 d .
K3 K 0.26166(10) 0.24221(9) 0.56606(9) 0.0244(3) Uani 1 1 d .
N1 N 0.2506(4) 0.6027(4) 0.9171(3) 0.0319(15) Uani 1 1 d .
N2 N 0.0805(4) 0.7766(4) 0.6413(4) 0.0350(16) Uani 1 1 d .
N3 N 0.4478(4) 0.2806(4) 0.9276(4) 0.0298(15) Uani 1 1 d .
N4 N 0.0789(4) 0.2048(3) 0.9746(3) 0.0238(13) Uani 1 1 d .
N5 N 0.1085(4) 0.1550(4) 0.6284(3) 0.0312(15) Uani 1 1 d .
N6 N 0.4116(4) 0.3341(4) 0.5090(4) 0.0383(17) Uani 1 1 d .
O1 O 0.3354(3) 0.6171(3) 0.7627(3) 0.0305(12) Uani 1 1 d .
O2 O 0.2442(3) 0.6791(3) 0.6326(3) 0.0339(13) Uani 1 1 d .
O3 O 0.0110(3) 0.6453(3) 0.7367(3) 0.0327(12) Uani 1 1 d .
O4 O 0.0994(3) 0.5522(3) 0.8544(3) 0.0344(13) Uani 1 1 d .
O5 O 0.1891(3) 0.7691(3) 0.9066(3) 0.0347(13) Uani 1 1 d .
O6 O 0.1329(4) 0.8540(3) 0.7714(3) 0.0387(14) Uani 1 1 d .
O7 O 0.3074(3) 0.3494(3) 0.8265(3) 0.0282(12) Uani 1 1 d .
O8 O 0.1420(3) 0.2927(3) 0.8358(3) 0.0250(11) Uani 1 1 d .
O9 O 0.3450(4) 0.3046(3) 1.0664(3) 0.0388(14) Uani 1 1 d .
O10 O 0.1627(3) 0.2970(3) 1.0805(3) 0.0342(13) Uani 1 1 d .
O11 O 0.3972(3) 0.1222(3) 0.9280(3) 0.0277(11) Uani 1 1 d .
O12 O 0.2261(3) 0.0893(3) 0.9730(3) 0.0294(12) Uani 1 1 d .
O13 O 0.1014(3) 0.3266(3) 0.6082(3) 0.0361(13) Uani 1 1 d .
O14 O 0.2390(4) 0.4053(3) 0.5439(3) 0.0443(15) Uani 1 1 d .
O15 O 0.1823(3) 0.1534(3) 0.4727(3) 0.0309(12) Uani 1 1 d .
O16 O 0.3375(3) 0.2214(3) 0.4206(3) 0.0321(12) Uani 1 1 d .
O17 O 0.2793(3) 0.1272(3) 0.6910(3) 0.0364(13) Uani 1 1 d .
O18 O 0.4157(3) 0.2210(3) 0.6456(3) 0.0332(13) Uani 1 1 d .

loop_
_atom_site_aniso_label
_atom_site_aniso_U_11
_atom_site_aniso_U_22
_atom_site_aniso_U_33
_atom_site_aniso_U_23
_atom_site_aniso_U_13
_atom_site_aniso_U_12
As1 0.0522(6) 0.0293(4) 0.0274(4) -0.0033(3) -0.0123(4) -0.0015(4)
As2 0.0211(4) 0.0409(5) 0.0484(5) -0.0067(4) -0.0045(4) 0.0015(4)
As3 0.0368(5) 0.0421(5) 0.0404(5) -0.0055(4) 0.0059(4) -0.0172(4)
As4 0.0298(4) 0.0297(4) 0.0356(5) -0.0044(4) 0.0087(3) -0.0035(3)
As5 0.0388(5) 0.0217(4) 0.0372(5) 0.0012(3) -0.0040(4) -0.0016(3)
As6 0.0292(4) 0.0281(4) 0.0400(5) -0.0010(4) -0.0133(4) 0.0002(3)
As7 0.0370(5) 0.0273(4) 0.0238(4) -0.0015(3) 0.0023(3) -0.0025(3)
As8 0.0200(4) 0.0384(5) 0.0291(4) -0.0027(3) -0.0065(3) -0.0064(3)
As9 0.0306(5) 0.0371(5) 0.0398(5) -0.0039(4) 0.0043(4) 0.0074(4)
As10 0.0307(5) 0.0265(4) 0.0469(5) -0.0108(4) -0.0052(4) 0.0001(3)
As11 0.0241(4) 0.0278(4) 0.0411(5) -0.0030(4) 0.0092(3) -0.0016(3)
As12 0.0467(5) 0.0230(4) 0.0184(4) -0.0014(3) -0.0020(3) -0.0025(3)
As13 0.0291(5) 0.0355(5) 0.0428(5) -0.0057(4) -0.0123(4) -0.0072(4)
As14 0.0300(4) 0.0337(4) 0.0180(4) -0.0042(3) -0.0019(3) -0.0047(3)
As15 0.0229(4) 0.0267(4) 0.0312(4) 0.0006(3) -0.0050(3) -0.0033(3)
C1 0.031(5) 0.056(6) 0.039(5) -0.002(4) -0.021(4) 0.001(4)
C2 0.028(5) 0.040(5) 0.047(5) 0.000(4) -0.003(4) -0.002(4)
C3 0.021(4) 0.048(5) 0.049(5) -0.015(4) 0.001(4) 0.005(4)
C4 0.034(5) 0.067(6) 0.028(5) -0.016(4) 0.009(4) -0.010(4)
C5 0.047(6) 0.065(6) 0.020(4) 0.000(4) 0.010(4) -0.003(5)
C6 0.044(6) 0.070(6) 0.027(5) 0.012(4) -0.013(4) 0.003(5)
C7 0.034(5) 0.067(7) 0.042(5) 0.005(5) -0.012(4) 0.006(5)
C8 0.024(4) 0.072(7) 0.035(5) 0.005(4) -0.014(4) -0.009(4)
C9 0.030(5) 0.031(5) 0.070(7) -0.007(4) -0.018(4) -0.007(4)
C10 0.024(4) 0.027(4) 0.072(7) 0.007(4) 0.002(4) -0.009(3)
C11 0.032(5) 0.032(5) 0.045(5) 0.009(4) 0.003(4) -0.003(4)
C12 0.046(5) 0.041(5) 0.030(5) 0.009(4) -0.011(4) 0.001(4)
C13 0.063(6) 0.068(6) 0.020(4) -0.013(4) -0.018(4) -0.010(5)
C14 0.050(6) 0.057(6) 0.034(5) -0.022(4) -0.006(4) -0.014(5)
C15 0.063(7) 0.038(5) 0.054(6) -0.021(5) 0.017(5) -0.019(5)
C16 0.068(7) 0.025(5) 0.057(6) -0.012(4) 0.025(5) -0.002(4)
C17 0.043(5) 0.023(4) 0.062(6) 0.006(4) 0.010(5) 0.000(4)
C18 0.028(5) 0.047(6) 0.069(7) 0.022(5) -0.004(4) 0.005(4)
C19 0.015(4) 0.041(5) 0.038(5) -0.007(4) 0.002(3) -0.005(3)
C20 0.024(4) 0.034(4) 0.038(5) 0.000(4) 0.005(3) -0.004(3)
C21 0.036(5) 0.034(4) 0.024(4) -0.003(3) -0.002(3) -0.005(4)
C22 0.035(5) 0.031(4) 0.024(4) -0.004(3) -0.006(3) 0.000(3)
C23 0.024(4) 0.036(4) 0.033(4) 0.003(4) -0.006(3) -0.003(3)
C24 0.016(4) 0.037(4) 0.035(4) -0.001(4) -0.004(3) -0.006(3)
C25 0.028(4) 0.027(4) 0.032(4) 0.002(3) 0.010(3) 0.001(3)
C26 0.046(5) 0.024(4) 0.025(4) -0.001(3) 0.009(4) 0.000(4)
C27 0.050(6) 0.060(6) 0.022(4) -0.019(4) 0.004(4) -0.010(4)
C28 0.060(6) 0.064(6) 0.023(4) -0.016(4) -0.007(4) -0.021(5)
C29 0.042(5) 0.053(5) 0.031(5) -0.014(4) -0.010(4) -0.012(4)
C30 0.034(5) 0.048(5) 0.038(5) -0.009(4) -0.012(4) 0.000(4)
C31 0.018(4) 0.045(5) 0.039(5) -0.008(4) 0.002(3) 0.004(3)
C32 0.024(4) 0.045(5) 0.043(5) 0.006(4) -0.006(4) 0.013(4)
C33 0.045(5) 0.033(5) 0.028(4) -0.002(3) -0.006(4) 0.009(4)
C34 0.041(5) 0.020(4) 0.030(4) 0.003(3) 0.006(4) 0.006(3)
C35 0.034(5) 0.032(4) 0.035(5) -0.006(4) 0.001(4) -0.006(4)
C36 0.030(4) 0.028(4) 0.032(4) -0.001(3) 0.002(3) -0.009(3)
C37 0.044(5) 0.040(5) 0.036(5) 0.007(4) 0.009(4) -0.020(4)
C38 0.047(5) 0.053(6) 0.023(4) 0.011(4) 0.001(4) -0.014(4)
C39 0.042(5) 0.052(6) 0.034(5) 0.010(4) -0.018(4) 0.003(4)
C40 0.036(5) 0.053(6) 0.055(6) -0.001(5) -0.026(5) 0.008(4)
C41 0.023(5) 0.072(7) 0.044(5) 0.001(5) -0.011(4) -0.007(4)
C42 0.035(5) 0.081(7) 0.034(5) -0.013(5) -0.005(4) -0.029(5)
C43 0.026(4) 0.048(5) 0.042(5) -0.004(4) 0.007(4) -0.010(4)
C44 0.015(4) 0.065(6) 0.066(6) -0.012(5) -0.001(4) 0.000(4)
C45 0.043(5) 0.049(5) 0.035(5) -0.002(4) -0.001(4) 0.012(4)
C46 0.063(6) 0.039(5) 0.028(5) -0.001(4) 0.005(4) 0.006(5)
C47 0.073(7) 0.032(5) 0.027(4) -0.009(4) 0.006(4) -0.019(4)
C48 0.055(6) 0.037(5) 0.032(5) 0.003(4) -0.004(4) -0.026(4)
C49 0.028(5) 0.046(5) 0.043(5) -0.003(4) -0.001(4) -0.012(4)
C50 0.051(6) 0.037(5) 0.035(5) -0.014(4) -0.004(4) -0.023(4)
C51 0.058(6) 0.054(6) 0.036(5) -0.016(4) 0.004(4) -0.007(5)
C52 0.053(6) 0.057(6) 0.022(4) -0.009(4) 0.002(4) -0.017(5)
C53 0.045(5) 0.050(5) 0.022(4) -0.008(4) 0.013(4) -0.015(4)
C54 0.028(5) 0.065(6) 0.038(5) -0.012(4) 0.012(4) -0.015(4)
Hg1 0.0419(2) 0.02528(16) 0.02284(16) -0.00193(12) 0.00054(13) 0.00040(13)
K1 0.0216(8) 0.0287(8) 0.0236(8) -0.0072(7) -0.0012(6) -0.0011(6)
K2 0.0233(8) 0.0210(8) 0.0220(8) -0.0024(6) -0.0012(6) 0.0007(6)
K3 0.0220(8) 0.0300(8) 0.0217(8) -0.0027(6) -0.0034(6) -0.0042(7)
N1 0.031(4) 0.040(4) 0.025(3) -0.004(3) -0.008(3) -0.001(3)
N2 0.024(4) 0.045(4) 0.034(4) 0.001(3) -0.005(3) 0.004(3)
N3 0.023(3) 0.034(4) 0.033(4) -0.003(3) -0.006(3) -0.001(3)
N4 0.020(3) 0.024(3) 0.028(3) -0.003(3) 0.002(3) -0.005(2)
N5 0.028(4) 0.040(4) 0.026(3) -0.004(3) 0.004(3) -0.010(3)
N6 0.027(4) 0.057(5) 0.034(4) -0.010(3) 0.000(3) -0.020(3)
O1 0.026(3) 0.034(3) 0.031(3) -0.005(2) -0.007(2) 0.000(2)
O2 0.023(3) 0.052(4) 0.024(3) 0.000(3) 0.004(2) 0.002(2)
O3 0.027(3) 0.031(3) 0.042(3) -0.006(2) -0.008(2) -0.007(2)
O4 0.027(3) 0.037(3) 0.038(3) 0.002(3) 0.000(2) -0.006(2)
O5 0.038(3) 0.036(3) 0.034(3) -0.018(3) 0.000(3) -0.012(3)
O6 0.036(3) 0.028(3) 0.051(4) -0.006(3) 0.013(3) -0.004(2)
O7 0.024(3) 0.038(3) 0.021(3) 0.005(2) 0.000(2) -0.002(2)
O8 0.025(3) 0.025(3) 0.023(3) 0.007(2) -0.003(2) -0.002(2)
O9 0.039(3) 0.051(4) 0.031(3) -0.019(3) -0.002(3) -0.008(3)
O10 0.041(3) 0.039(3) 0.024(3) -0.004(2) 0.006(2) -0.013(3)
O11 0.027(3) 0.024(3) 0.030(3) 0.003(2) -0.007(2) 0.007(2)
O12 0.032(3) 0.020(3) 0.036(3) -0.007(2) 0.000(2) -0.001(2)
O13 0.031(3) 0.037(3) 0.036(3) 0.005(3) -0.001(2) 0.009(2)
O14 0.054(4) 0.036(3) 0.045(4) -0.009(3) 0.011(3) -0.016(3)
O15 0.028(3) 0.037(3) 0.030(3) -0.011(2) 0.001(2) -0.010(2)
O16 0.036(3) 0.038(3) 0.024(3) -0.006(2) 0.000(2) -0.009(2)
O17 0.034(3) 0.051(4) 0.024(3) 0.007(3) -0.010(2) -0.007(3)
O18 0.023(3) 0.040(3) 0.037(3) -0.001(3) -0.011(2) -0.004(2)

loop_
_atom_type_symbol
_atom_type_description
_atom_type_scat_dispersion_real
_atom_type_scat_dispersion_imag
_atom_type_scat_source
C C 0.0033 0.0016 'International Tables Vol C Tables 4.2.6.8 and 6.1.1.4'
H H 0.0000 0.0000 'International Tables Vol C Tables 4.2.6.8 and 6.1.1.4'
N N 0.0061 0.0033 'International Tables Vol C Tables 4.2.6.8 and 6.1.1.4'
O O 0.0106 0.0060 'International Tables Vol C Tables 4.2.6.8 and 6.1.1.4'
K K 0.2009 0.2494 'International Tables Vol C Tables 4.2.6.8 and 6.1.1.4'
As As 0.0499 2.0058 'International Tables Vol C Tables 4.2.6.8 and 6.1.1.4'
Hg Hg -2.3894 9.2266 'International Tables Vol C Tables 4.2.6.8 and 6.1.1.4'

loop_
_geom_angle_atom_site_label_1
_geom_angle_atom_site_label_2
_geom_angle_atom_site_label_3
_geom_angle
As4 As1 As2 99.62(4)
As4 As1 Hg1 98.12(4)
As2 As1 Hg1 91.02(3)
As3 As2 As1 101.05(4)
As3 As2 As7 96.48(4)
As1 As2 As7 103.56(4)
As2 As3 As5 99.18(4)
As1 As4 As5 102.54(4)
As1 As4 As6 108.39(4)
As5 As4 As6 59.73(3)
As3 As5 As6 107.58(4)
As3 As5 As4 107.33(4)
As6 As5 As4 60.16(3)
As7 As6 As5 100.05(4)
As7 As6 As4 104.71(4)
As5 As6 As4 60.11(3)
As6 As7 As15 88.17(4)
As6 As7 As2 100.78(4)
As15 As7 As2 109.41(4)
As9 As8 As12 103.38(4)
As9 As8 As14 93.66(4)
As12 As8 As14 102.79(4)
As10 As9 As8 99.98(4)
As9 As10 As11 107.82(4)
As9 As10 As13 104.68(4)
As11 As10 As13 60.42(3)
As12 As11 As10 103.64(4)
As12 As11 As13 107.09(4)
As10 As11 As13 59.97(3)
As11 As12 As8 100.16(4)
As11 As12 Hg1 101.23(4)
As8 As12 Hg1 87.68(3)
As14 As13 As10 100.89(4)
As14 As13 As11 104.89(4)
As10 As13 As11 59.61(3)
As13 As14 As15 84.45(4)
As13 As14 As8 101.01(4)
As15 As14 As8 112.56(4)
As14 As15 As7 101.81(4)
As14 As15 Hg1 91.68(3)
As7 As15 Hg1 95.70(3)
N1 C1 C2 113.7(6)
N1 C1 H1A 108.8
C2 C1 H1A 108.8
N1 C1 H1B 108.8
C2 C1 H1B 108.8
H1A C1 H1B 107.7
O1 C2 C1 109.4(7)
O1 C2 H2A 109.8
C1 C2 H2A 109.8
O1 C2 H2B 109.8
C1 C2 H2B 109.8
H2A C2 H2B 108.2
O1 C3 C4 109.2(6)
O1 C3 H3A 109.8
C4 C3 H3A 109.8
O1 C3 H3B 109.8
C4 C3 H3B 109.8
H3A C3 H3B 108.3
O2 C4 C3 109.6(7)
O2 C4 H4A 109.8
C3 C4 H4A 109.8
O2 C4 H4B 109.8
C3 C4 H4B 109.8
H4A C4 H4B 108.2
O2 C5 C6 107.0(7)
O2 C5 H5A 110.3
C6 C5 H5A 110.3
O2 C5 H5B 110.3
C6 C5 H5B 110.3
H5A C5 H5B 108.6
N2 C6 C5 112.8(7)
N2 C6 H6A 109.0
C5 C6 H6A 109.0
N2 C6 H6B 109.0
C5 C6 H6B 109.0
H6A C6 H6B 107.8
C8 C7 N2 114.3(7)
C8 C7 H7A 108.7
N2 C7 H7A 108.7
C8 C7 H7B 108.7
N2 C7 H7B 108.7
H7A C7 H7B 107.6
O3 C8 C7 109.6(7)
O3 C8 H8A 109.8
C7 C8 H8A 109.8
O3 C8 H8B 109.8
C7 C8 H8B 109.8
H8A C8 H8B 108.2
O3 C9 C10 111.1(7)
O3 C9 H9A 109.4
C10 C9 H9A 109.4
O3 C9 H9B 109.4
C10 C9 H9B 109.4
H9A C9 H9B 108.0
O4 C10 C9 109.4(7)
O4 C10 H10A 109.8
C9 C10 H10A 109.8
O4 C10 H10B 109.8
C9 C10 H10B 109.8
H10A C10 H10B 108.2
O4 C11 C12 108.3(6)
O4 C11 H11A 110.0
C12 C11 H11A 110.0
O4 C11 H11B 110.0
C12 C11 H11B 110.0
H11A C11 H11B 108.4
N1 C12 C11 113.9(7)
N1 C12 H12A 108.8
C11 C12 H12A 108.8
N1 C12 H12B 108.8
C11 C12 H12B 108.8
H12A C12 H12B 107.7
N1 C13 C14 114.1(7)
N1 C13 H13A 108.7
C14 C13 H13A 108.7
N1 C13 H13B 108.7
C14 C13 H13B 108.7
H13A C13 H13B 107.6
O5 C14 C13 110.3(7)
O5 C14 H14A 109.6
C13 C14 H14A 109.6
O5 C14 H14B 109.6
C13 C14 H14B 109.6
H14A C14 H14B 108.1
O5 C15 C16 109.1(7)
O5 C15 H15A 109.9
C16 C15 H15A 109.9
O5 C15 H15B 109.9
C16 C15 H15B 109.9
H15A C15 H15B 108.3
O6 C16 C15 109.7(7)
O6 C16 H16A 109.7
C15 C16 H16A 109.7
O6 C16 H16B 109.7
C15 C16 H16B 109.7
H16A C16 H16B 108.2
O6 C17 C18 110.0(7)
O6 C17 H17A 109.7
C18 C17 H17A 109.7
O6 C17 H17B 109.7
C18 C17 H17B 109.7
H17A C17 H17B 108.2
C17 C18 N2 115.5(7)
C17 C18 H18A 108.4
N2 C18 H18A 108.4
C17 C18 H18B 108.4
N2 C18 H18B 108.4
H18A C18 H18B 107.5
N3 C19 C20 114.3(6)
N3 C19 H19A 108.7
C20 C19 H19A 108.7
N3 C19 H19B 108.7
C20 C19 H19B 108.7
H19A C19 H19B 107.6
O7 C20 C19 109.3(6)
O7 C20 H20A 109.8
C19 C20 H20A 109.8
O7 C20 H20B 109.8
C19 C20 H20B 109.8
H20A C20 H20B 108.3
O7 C21 C22 108.2(6)
O7 C21 H21A 110.1
C22 C21 H21A 110.1
O7 C21 H21B 110.1
C22 C21 H21B 110.1
H21A C21 H21B 108.4
O8 C22 C21 110.0(6)
O8 C22 H22A 109.7
C21 C22 H22A 109.7
O8 C22 H22B 109.7
C21 C22 H22B 109.7
H22A C22 H22B 108.2
O8 C23 C24 109.0(6)
O8 C23 H23A 109.9
C24 C23 H23A 109.9
O8 C23 H23B 109.9
C24 C23 H23B 109.9
H23A C23 H23B 108.3
N4 C24 C23 113.0(6)
N4 C24 H24A 109.0
C23 C24 H24A 109.0
N4 C24 H24B 109.0
C23 C24 H24B 109.0
H24A C24 H24B 107.8
N4 C25 C26 114.6(6)
N4 C25 H25A 108.6
C26 C25 H25A 108.6
N4 C25 H25B 108.6
C26 C25 H25B 108.6
H25A C25 H25B 107.6
O10 C26 C25 110.1(6)
O10 C26 H26A 109.6
C25 C26 H26A 109.6
O10 C26 H26B 109.6
C25 C26 H26B 109.6
H26A C26 H26B 108.2
O10 C27 C28 110.0(7)
O10 C27 H27A 109.7
C28 C27 H27A 109.7
O10 C27 H27B 109.7
C28 C27 H27B 109.7
H27A C27 H27B 108.2
O9 C28 C27 108.9(7)
O9 C28 H28A 109.9
C27 C28 H28A 109.9
O9 C28 H28B 109.9
C27 C28 H28B 109.9
H28A C28 H28B 108.3
O9 C29 C30 109.5(7)
O9 C29 H29A 109.8
C30 C29 H29A 109.8
O9 C29 H29B 109.8
C30 C29 H29B 109.8
H29A C29 H29B 108.2
N3 C30 C29 114.5(7)
N3 C30 H30A 108.6
C29 C30 H30A 108.6
N3 C30 H30B 108.6
C29 C30 H30B 108.6
H30A C30 H30B 107.6
N3 C31 C32 112.2(6)
N3 C31 H31A 109.2
C32 C31 H31A 109.2
N3 C31 H31B 109.2
C32 C31 H31B 109.2
H31A C31 H31B 107.9
O11 C32 C31 110.4(6)
O11 C32 H32A 109.6
C31 C32 H32A 109.6
O11 C32 H32B 109.6
C31 C32 H32B 109.6
H32A C32 H32B 108.1
O11 C33 C34 111.1(6)
O11 C33 H33A 109.4
C34 C33 H33A 109.4
O11 C33 H33B 109.4
C34 C33 H33B 109.4
H33A C33 H33B 108.0
O12 C34 C33 110.1(6)
O12 C34 H34A 109.6
C33 C34 H34A 109.6
O12 C34 H34B 109.6
C33 C34 H34B 109.6
H34A C34 H34B 108.2
O12 C35 C36 109.0(6)
O12 C35 H35A 109.9
C36 C35 H35A 109.9
O12 C35 H35B 109.9
C36 C35 H35B 109.9
H35A C35 H35B 108.3
N4 C36 C35 113.8(6)
N4 C36 H36A 108.8
C35 C36 H36A 108.8
N4 C36 H36B 108.8
C35 C36 H36B 108.8
H36A C36 H36B 107.7
N5 C37 C38 113.0(7)
N5 C37 H37A 109.0
C38 C37 H37A 109.0
N5 C37 H37B 109.0
C38 C37 H37B 109.0
H37A C37 H37B 107.8
O17 C38 C37 108.9(6)
O17 C38 H38A 109.9
C37 C38 H38A 109.9
O17 C38 H38B 109.9
C37 C38 H38B 109.9
H38A C38 H38B 108.3
O17 C39 C40 108.7(7)
O17 C39 H39A 110.0
C40 C39 H39A 110.0
O17 C39 H39B 110.0
C40 C39 H39B 110.0
H39A C39 H39B 108.3
O18 C40 C39 110.6(7)
O18 C40 H40A 109.5
C39 C40 H40A 109.5
O18 C40 H40B 109.5
C39 C40 H40B 109.5
H40A C40 H40B 108.1
O18 C41 C42 109.7(7)
O18 C41 H41A 109.7
C42 C41 H41A 109.7
O18 C41 H41B 109.7
C42 C41 H41B 109.7
H41A C41 H41B 108.2
N6 C42 C41 113.5(7)
N6 C42 H42A 108.9
C41 C42 H42A 108.9
N6 C42 H42B 108.9
C41 C42 H42B 108.9
H42A C42 H42B 107.7
N5 C43 C44 114.3(7)
N5 C43 H43A 108.7
C44 C43 H43A 108.7
N5 C43 H43B 108.7
C44 C43 H43B 108.7
H43A C43 H43B 107.6
O13 C44 C43 110.5(7)
O13 C44 H44A 109.5
C43 C44 H44A 109.5
O13 C44 H44B 109.5
C43 C44 H44B 109.5
H44A C44 H44B 108.1
O13 C45 C46 109.5(7)
O13 C45 H45A 109.8
C46 C45 H45A 109.8
O13 C45 H45B 109.8
C46 C45 H45B 109.8
H45A C45 H45B 108.2
O14 C46 C45 109.0(7)
O14 C46 H46A 109.9
C45 C46 H46A 109.9
O14 C46 H46B 109.9
C45 C46 H46B 109.9
H46A C46 H46B 108.3
O14 C47 C48 108.1(6)
O14 C47 H47A 110.1
C48 C47 H47A 110.1
O14 C47 H47B 110.1
C48 C47 H47B 110.1
H47A C47 H47B 108.4
C47 C48 N6 113.5(7)
C47 C48 H48A 108.9
N6 C48 H48A 108.9
C47 C48 H48B 108.9
N6 C48 H48B 108.9
H48A C48 H48B 107.7
N5 C49 C50 112.9(6)
N5 C49 H49A 109.0
C50 C49 H49A 109.0
N5 C49 H49B 109.0
C50 C49 H49B 109.0
H49A C49 H49B 107.8
O15 C50 C49 108.5(6)
O15 C50 H50A 110.0
C49 C50 H50A 110.0
O15 C50 H50B 110.0
C49 C50 H50B 110.0
H50A C50 H50B 108.4
O15 C51 C52 109.4(7)
O15 C51 H51A 109.8
C52 C51 H51A 109.8
O15 C51 H51B 109.8
C52 C51 H51B 109.8
H51A C51 H51B 108.2
O16 C52 C51 110.3(7)
O16 C52 H52A 109.6
C51 C52 H52A 109.6
O16 C52 H52B 109.6
C51 C52 H52B 109.6
H52A C52 H52B 108.1
O16 C53 C54 109.5(7)
O16 C53 H53A 109.8
C54 C53 H53A 109.8
O16 C53 H53B 109.8
C54 C53 H53B 109.8
H53A C53 H53B 108.2
N6 C54 C53 113.2(6)
N6 C54 H54A 108.9
C53 C54 H54A 108.9
N6 C54 H54B 108.9
C53 C54 H54B 108.9
H54A C54 H54B 107.8
As1 Hg1 As12 136.28(3)
As1 Hg1 As15 109.02(3)
As12 Hg1 As15 108.60(2)
O1 K1 O2 61.05(15)
O1 K1 O3 129.52(15)
O2 K1 O3 91.96(16)
O1 K1 O5 99.37(16)
O2 K1 O5 138.69(17)
O3 K1 O5 124.97(16)
O1 K1 O6 123.16(16)
O2 K1 O6 98.77(17)
O3 K1 O6 101.25(16)
O5 K1 O6 59.83(17)
O1 K1 O4 93.27(16)
O2 K1 O4 116.64(16)
O3 K1 O4 59.82(16)
O5 K1 O4 99.37(16)
O6 K1 O4 138.96(16)
O1 K1 N1 61.12(16)
O2 K1 N1 121.40(17)
O3 K1 N1 118.08(18)
O5 K1 N1 60.63(17)
O6 K1 N1 119.99(18)
O4 K1 N1 58.70(17)
O1 K1 N2 120.25(17)
O2 K1 N2 59.77(16)
O3 K1 N2 60.21(17)
O5 K1 N2 119.61(18)
O6 K1 N2 60.53(18)
O4 K1 N2 119.67(18)
N1 K1 N2 178.20(19)
O12 K2 O9 120.42(17)
O12 K2 O11 60.78(15)
O9 K2 O11 96.53(16)
O12 K2 O7 135.93(15)
O9 K2 O7 98.97(16)
O11 K2 O7 98.38(15)
O12 K2 O10 98.62(15)
O9 K2 O10 60.14(16)
O11 K2 O10 137.34(16)
O7 K2 O10 119.04(15)
O12 K2 O8 96.41(15)
O9 K2 O8 138.30(16)
O11 K2 O8 119.75(14)
O7 K2 O8 58.58(14)
O10 K2 O8 98.14(15)
O12 K2 N3 120.74(16)
O9 K2 N3 59.97(17)
O11 K2 N3 60.54(16)
O7 K2 N3 61.29(16)
O10 K2 N3 118.96(17)
O8 K2 N3 119.05(16)
O12 K2 N4 60.29(15)
O9 K2 N4 120.99(16)
O11 K2 N4 120.23(16)
O7 K2 N4 116.99(16)
O10 K2 N4 61.70(15)
O8 K2 N4 59.25(15)
N3 K2 N4 178.28(18)
O15 K3 O16 61.15(15)
O15 K3 O14 120.18(17)
O16 K3 O14 95.91(16)
O15 K3 O18 134.49(16)
O16 K3 O18 97.41(16)
O14 K3 O18 100.41(17)
O15 K3 O17 96.63(16)
O16 K3 O17 122.89(16)
O14 K3 O17 136.87(17)
O18 K3 O17 59.94(16)
O15 K3 O13 93.05(16)
O16 K3 O13 129.47(16)
O14 K3 O13 58.41(17)
O18 K3 O13 127.60(16)
O17 K3 O13 101.26(16)
O15 K3 N6 122.10(17)
O16 K3 N6 61.47(16)
O14 K3 N6 59.60(19)
O18 K3 N6 60.71(17)
O17 K3 N6 120.47(18)
O13 K3 N6 117.81(18)
O15 K3 N5 60.11(16)
O16 K3 N5 120.88(16)
O14 K3 N5 118.50(18)
O18 K3 N5 118.95(17)
O17 K3 N5 59.46(17)
O13 K3 N5 60.18(17)
N6 K3 N5 177.47(18)
C12 N1 C1 110.4(6)
C12 N1 C13 109.0(7)
C1 N1 C13 110.7(6)
C12 N1 K1 112.2(4)
C1 N1 K1 106.3(5)
C13 N1 K1 108.1(5)
C18 N2 C7 111.2(7)
C18 N2 C6 111.7(7)
C7 N2 C6 111.2(7)
C18 N2 K1 106.9(5)
C7 N2 K1 106.6(5)
C6 N2 K1 109.1(4)
C30 N3 C31 110.4(6)
C30 N3 C19 109.0(6)
C31 N3 C19 109.1(6)
C30 N3 K2 110.4(5)
C31 N3 K2 109.6(4)
C19 N3 K2 108.3(4)
C24 N4 C25 109.6(6)
C24 N4 C36 109.8(6)
C25 N4 C36 110.4(6)
C24 N4 K2 111.6(4)
C25 N4 K2 107.1(4)
C36 N4 K2 108.3(4)
C43 N5 C49 111.0(6)
C43 N5 C37 109.5(6)
C49 N5 C37 108.6(6)
C43 N5 K3 107.6(5)
C49 N5 K3 109.4(4)
C37 N5 K3 110.7(4)
C48 N6 C54 108.9(7)
C48 N6 C42 111.1(7)
C54 N6 C42 110.3(7)
C48 N6 K3 110.3(5)
C54 N6 K3 107.6(5)
C42 N6 K3 108.6(5)
C3 O1 C2 110.3(6)
C3 O1 K1 112.6(4)
C2 O1 K1 117.3(4)
C4 O2 C5 110.4(6)
C4 O2 K1 115.2(4)
C5 O2 K1 116.1(4)
C9 O3 C8 112.5(6)
C9 O3 K1 113.1(4)
C8 O3 K1 117.6(4)
C10 O4 C11 113.5(6)
C10 O4 K1 114.2(4)
C11 O4 K1 116.6(4)
C15 O5 C14 111.4(6)
C15 O5 K1 116.3(5)
C14 O5 K1 117.3(4)
C17 O6 C16 110.5(6)
C17 O6 K1 113.3(4)
C16 O6 K1 115.0(5)
C21 O7 C20 111.1(5)
C21 O7 K2 116.1(4)
C20 O7 K2 115.6(4)
C22 O8 C23 111.8(5)
C22 O8 K2 113.9(4)
C23 O8 K2 116.1(4)
C28 O9 C29 111.4(6)
C28 O9 K2 116.9(5)
C29 O9 K2 119.1(4)
C26 O10 C27 112.1(6)
C26 O10 K2 114.2(4)
C27 O10 K2 108.7(4)
C32 O11 C33 111.8(5)
C32 O11 K2 116.6(4)
C33 O11 K2 109.9(4)
C35 O12 C34 112.2(5)
C35 O12 K2 121.7(4)
C34 O12 K2 118.5(4)
C44 O13 C45 113.5(6)
C44 O13 K3 116.3(5)
C45 O13 K3 111.4(4)
C46 O14 C47 113.7(6)
C46 O14 K3 120.5(5)
C47 O14 K3 116.5(5)
C50 O15 C51 111.7(6)
C50 O15 K3 116.9(4)
C51 O15 K3 115.0(5)
C53 O16 C52 110.5(6)
C53 O16 K3 113.8(4)
C52 O16 K3 112.4(4)
C38 O17 C39 111.5(6)
C38 O17 K3 117.4(5)
C39 O17 K3 116.0(5)
C41 O18 C40 111.6(6)
C41 O18 K3 116.0(5)
C40 O18 K3 112.8(4)

loop_
_geom_bond_atom_site_label_1
_geom_bond_atom_site_label_2
_geom_bond_distance
As1 As4 2.3797(12)
As1 As2 2.4181(13)
As1 Hg1 2.5819(9)
As2 As3 2.3585(13)
As2 As7 2.4539(12)
As3 As5 2.3636(12)
As4 As5 2.4636(12)
As4 As6 2.4649(12)
As5 As6 2.4543(11)
As6 As7 2.4072(11)
As7 As15 2.4410(11)
As8 As9 2.3714(12)
As8 As12 2.4011(11)
As8 As14 2.4493(11)
As9 As10 2.3706(12)
As10 As11 2.4515(11)
As10 As13 2.4606(12)
As11 As12 2.3845(12)
As11 As13 2.4718(12)
As12 Hg1 2.6041(8)
As13 As14 2.4009(11)
As14 As15 2.4305(11)
As15 Hg1 2.6253(9)
C1 N1 1.473(10)
C1 C2 1.488(11)
C1 H1A 0.9700
C1 H1B 0.9700
C2 O1 1.425(9)
C2 H2A 0.9700
C2 H2B 0.9700
C3 O1 1.414(9)
C3 C4 1.510(12)
C3 H3A 0.9700
C3 H3B 0.9700
C4 O2 1.410(9)
C4 H4A 0.9700
C4 H4B 0.9700
C5 O2 1.437(10)
C5 C6 1.506(12)
C5 H5A 0.9700
C5 H5B 0.9700
C6 N2 1.488(10)
C6 H6A 0.9700
C6 H6B 0.9700
C7 C8 1.458(13)
C7 N2 1.470(11)
C7 H7A 0.9700
C7 H7B 0.9700
C8 O3 1.433(9)
C8 H8A 0.9700
C8 H8B 0.9700
C9 O3 1.429(9)
C9 C10 1.460(12)
C9 H9A 0.9700
C9 H9B 0.9700
C10 O4 1.412(9)
C10 H10A 0.9700
C10 H10B 0.9700
C11 O4 1.421(10)
C11 C12 1.505(11)
C11 H11A 0.9700
C11 H11B 0.9700
C12 N1 1.454(10)
C12 H12A 0.9700
C12 H12B 0.9700
C13 N1 1.481(10)
C13 C14 1.482(12)
C13 H13A 0.9700
C13 H13B 0.9700
C14 O5 1.420(10)
C14 H14A 0.9700
C14 H14B 0.9700
C15 O5 1.419(10)
C15 C16 1.507(13)
C15 H15A 0.9700
C15 H15B 0.9700
C16 O6 1.418(10)
C16 H16A 0.9700
C16 H16B 0.9700
C17 O6 1.416(10)
C17 C18 1.456(13)
C17 H17A 0.9700
C17 H17B 0.9700
C18 N2 1.459(11)
C18 H18A 0.9700
C18 H18B 0.9700
C19 N3 1.483(10)
C19 C20 1.507(11)
C19 H19A 0.9700
C19 H19B 0.9700
C20 O7 1.433(8)
C20 H20A 0.9700
C20 H20B 0.9700
C21 O7 1.421(9)
C21 C22 1.496(10)
C21 H21A 0.9700
C21 H21B 0.9700
C22 O8 1.407(9)
C22 H22A 0.9700
C22 H22B 0.9700
C23 O8 1.421(8)
C23 C24 1.508(10)
C23 H23A 0.9700
C23 H23B 0.9700
C24 N4 1.460(9)
C24 H24A 0.9700
C24 H24B 0.9700
C25 N4 1.475(9)
C25 C26 1.514(11)
C25 H25A 0.9700
C25 H25B 0.9700
C26 O10 1.409(9)
C26 H26A 0.9700
C26 H26B 0.9700
C27 O10 1.420(9)
C27 C28 1.473(12)
C27 H27A 0.9700
C27 H27B 0.9700
C28 O9 1.408(10)
C28 H28A 0.9700
C28 H28B 0.9700
C29 O9 1.415(10)
C29 C30 1.492(11)
C29 H29A 0.9700
C29 H29B 0.9700
C30 N3 1.453(10)
C30 H30A 0.9700
C30 H30B 0.9700
C31 N3 1.470(9)
C31 C32 1.498(11)
C31 H31A 0.9700
C31 H31B 0.9700
C32 O11 1.425(9)
C32 H32A 0.9700
C32 H32B 0.9700
C33 O11 1.438(9)
C33 C34 1.456(11)
C33 H33A 0.9700
C33 H33B 0.9700
C34 O12 1.435(8)
C34 H34A 0.9700
C34 H34B 0.9700
C35 O12 1.407(9)
C35 C36 1.502(10)
C35 H35A 0.9700
C35 H35B 0.9700
C36 N4 1.482(9)
C36 H36A 0.9700
C36 H36B 0.9700
C37 N5 1.483(10)
C37 C38 1.509(11)
C37 H37A 0.9700
C37 H37B 0.9700
C38 O17 1.413(9)
C38 H38A 0.9700
C38 H38B 0.9700
C39 O17 1.433(9)
C39 C40 1.472(12)
C39 H39A 0.9700
C39 H39B 0.9700
C40 O18 1.420(10)
C40 H40A 0.9700
C40 H40B 0.9700
C41 O18 1.409(10)
C41 C42 1.497(13)
C41 H41A 0.9700
C41 H41B 0.9700
C42 N6 1.491(10)
C42 H42A 0.9700
C42 H42B 0.9700
C43 N5 1.458(10)
C43 C44 1.475(12)
C43 H43A 0.9700
C43 H43B 0.9700
C44 O13 1.414(10)
C44 H44A 0.9700
C44 H44B 0.9700
C45 O13 1.427(10)
C45 C46 1.480(13)
C45 H45A 0.9700
C45 H45B 0.9700
C46 O14 1.409(10)
C46 H46A 0.9700
C46 H46B 0.9700
C47 O14 1.436(10)
C47 C48 1.476(11)
C47 H47A 0.9700
C47 H47B 0.9700
C48 N6 1.481(11)
C48 H48A 0.9700
C48 H48B 0.9700
C49 N5 1.475(10)
C49 C50 1.510(11)
C49 H49A 0.9700
C49 H49B 0.9700
C50 O15 1.423(9)
C50 H50A 0.9700
C50 H50B 0.9700
C51 O15 1.430(9)
C51 C52 1.492(12)
C51 H51A 0.9700
C51 H51B 0.9700
C52 O16 1.413(9)
C52 H52A 0.9700
C52 H52B 0.9700
C53 O16 1.404(9)
C53 C54 1.516(11)
C53 H53A 0.9700
C53 H53B 0.9700
C54 N6 1.483(10)
C54 H54A 0.9700
C54 H54B 0.9700
K1 O1 2.786(5)
K1 O2 2.799(5)
K1 O3 2.804(5)
K1 O5 2.810(5)
K1 O6 2.839(5)
K1 O4 2.891(5)
K1 N1 3.023(6)
K1 N2 3.052(7)
K2 O12 2.748(5)
K2 O9 2.795(5)
K2 O11 2.829(5)
K2 O7 2.864(5)
K2 O10 2.873(5)
K2 O8 2.915(5)
K2 N3 2.988(6)
K2 N4 3.001(6)
K3 O15 2.787(5)
K3 O16 2.811(5)
K3 O14 2.813(6)
K3 O18 2.821(5)
K3 O17 2.832(5)
K3 O13 2.865(5)
K3 N6 3.014(7)
K3 N5 3.032(6)

loop_
_geom_torsion_atom_site_label_1
_geom_torsion_atom_site_label_2
_geom_torsion_atom_site_label_3
_geom_torsion_atom_site_label_4
_geom_torsion
As4 As1 As2 As3 53.78(5)
Hg1 As1 As2 As3 152.19(4)
As4 As1 As2 As7 -45.74(5)
Hg1 As1 As2 As7 52.67(4)
As1 As2 As3 As5 -50.57(5)
As7 As2 As3 As5 54.65(4)
As2 As1 As4 As5 -33.57(5)
Hg1 As1 As4 As5 -126.00(4)
As2 As1 As4 As6 28.38(5)
Hg1 As1 As4 As6 -64.05(4)
As2 As3 As5 As6 -34.44(5)
As2 As3 As5 As4 28.95(5)
As1 As4 As5 As3 3.44(5)
As6 As4 As5 As3 -100.70(4)
As1 As4 As5 As6 104.14(4)
As3 As5 As6 As7 -1.00(5)
As4 As5 As6 As7 -101.28(4)
As3 As5 As6 As4 100.28(5)
As1 As4 As6 As7 -0.79(5)
As5 As4 As6 As7 93.28(4)
As1 As4 As6 As5 -94.06(4)
As5 As6 As7 As15 144.11(4)
As4 As6 As7 As15 82.58(4)
As5 As6 As7 As2 34.70(5)
As4 As6 As7 As2 -26.83(5)
As3 As2 As7 As6 -57.09(5)
As1 As2 As7 As6 45.96(5)
As3 As2 As7 As15 -148.96(4)
As1 As2 As7 As15 -45.90(5)
As12 As8 As9 As10 45.85(5)
As14 As8 As9 As10 -58.23(4)
As8 As9 As10 As11 -24.70(5)
As8 As9 As10 As13 38.44(5)
As9 As10 As11 As12 -4.95(5)
As13 As10 As11 As12 -102.06(4)
As9 As10 As11 As13 97.11(5)
As10 As11 As12 As8 32.13(5)
As13 As11 As12 As8 -30.21(5)
As10 As11 As12 Hg1 121.77(4)
As13 As11 As12 Hg1 59.43(4)
As9 As8 As12 As11 -49.69(5)
As14 As8 As12 As11 47.28(4)
As9 As8 As12 Hg1 -150.68(4)
As14 As8 As12 Hg1 -53.72(4)
As9 As10 As13 As14 -1.43(5)
As11 As10 As13 As14 100.98(4)
As9 As10 As13 As11 -102.41(4)
As12 As11 As13 As14 2.11(5)
As10 As11 As13 As14 -94.05(4)
As12 As11 As13 As10 96.16(4)
As10 As13 As14 As15 -146.77(4)
As11 As13 As14 As15 -85.58(4)
As10 As13 As14 As8 -34.82(4)
As11 As13 As14 As8 26.36(5)
As9 As8 As14 As13 58.18(4)
As12 As8 As14 As13 -46.43(4)
As9 As8 As14 As15 146.70(4)
As12 As8 As14 As15 42.09(5)
As13 As14 As15 As7 -167.95(4)
As8 As14 As15 As7 92.42(5)
As13 As14 As15 Hg1 95.87(3)
As8 As14 As15 Hg1 -3.77(4)
As6 As7 As15 As14 178.56(4)
As2 As7 As15 As14 -80.65(4)
As6 As7 As15 Hg1 -88.51(3)
As2 As7 As15 Hg1 12.28(4)
N1 C1 C2 O1 67.6(9)
O1 C3 C4 O2 -65.2(8)
O2 C5 C6 N2 66.8(9)
N2 C7 C8 O3 67.1(9)
O3 C9 C10 O4 -65.9(8)
O4 C11 C12 N1 63.1(9)
N1 C13 C14 O5 64.4(10)
O5 C15 C16 O6 -62.6(9)
O6 C17 C18 N2 68.9(9)
N3 C19 C20 O7 66.5(8)
O7 C21 C22 O8 -66.3(7)
O8 C23 C24 N4 65.2(8)
N4 C25 C26 O10 68.6(8)
O10 C27 C28 O9 -68.3(9)
O9 C29 C30 N3 60.4(10)
N3 C31 C32 O11 65.3(9)
O11 C33 C34 O12 -61.4(8)
O12 C35 C36 N4 60.5(9)
N5 C37 C38 O17 -63.2(9)
O17 C39 C40 O18 64.7(9)
O18 C41 C42 N6 -65.6(9)
N5 C43 C44 O13 -67.1(10)
O13 C45 C46 O14 61.1(9)
O14 C47 C48 N6 -64.3(9)
N5 C49 C50 O15 -65.0(9)
O15 C51 C52 O16 65.1(9)
O16 C53 C54 N6 -68.7(9)
As4 As1 Hg1 As12 -159.21(4)
As2 As1 Hg1 As12 100.92(4)
As4 As1 Hg1 As15 52.71(4)
As2 As1 Hg1 As15 -47.16(4)
As11 As12 Hg1 As1 168.04(4)
As8 As12 Hg1 As1 -92.06(4)
As11 As12 Hg1 As15 -43.79(4)
As8 As12 Hg1 As15 56.11(4)
As14 As15 Hg1 As1 124.40(3)
As7 As15 Hg1 As1 22.35(4)
As14 As15 Hg1 As12 -32.92(4)
As7 As15 Hg1 As12 -134.97(3)
C11 C12 N1 C1 -157.8(7)
C11 C12 N1 C13 80.4(8)
C11 C12 N1 K1 -39.3(8)
C2 C1 N1 C12 74.8(9)
C2 C1 N1 C13 -164.4(7)
C2 C1 N1 K1 -47.2(8)
C14 C13 N1 C12 -165.4(7)
C14 C13 N1 C1 72.9(9)
C14 C13 N1 K1 -43.2(8)
O1 K1 N1 C12 -106.0(5)
O2 K1 N1 C12 -95.8(5)
O3 K1 N1 C12 16.0(5)
O5 K1 N1 C12 132.4(5)
O6 K1 N1 C12 140.2(5)
O4 K1 N1 C12 8.3(5)
O1 K1 N1 C1 14.8(4)
O2 K1 N1 C1 25.0(5)
O3 K1 N1 C1 136.8(5)
O5 K1 N1 C1 -106.8(5)
O6 K1 N1 C1 -98.9(5)
O4 K1 N1 C1 129.1(5)
O1 K1 N1 C13 133.8(6)
O2 K1 N1 C13 144.0(5)
O3 K1 N1 C13 -104.2(5)
O5 K1 N1 C13 12.2(5)
O6 K1 N1 C13 20.0(6)
O4 K1 N1 C13 -111.9(6)
C17 C18 N2 C7 75.7(9)
C17 C18 N2 C6 -159.5(7)
C17 C18 N2 K1 -40.3(8)
C8 C7 N2 C18 -162.9(8)
C8 C7 N2 C6 72.1(9)
C8 C7 N2 K1 -46.7(8)
C5 C6 N2 C18 79.1(9)
C5 C6 N2 C7 -156.1(8)
C5 C6 N2 K1 -38.8(9)
O1 K1 N2 C18 -106.0(5)
O2 K1 N2 C18 -114.7(5)
O3 K1 N2 C18 133.0(5)
O5 K1 N2 C18 17.3(5)
O6 K1 N2 C18 7.4(5)
O4 K1 N2 C18 139.9(5)
O1 K1 N2 C7 135.0(5)
O2 K1 N2 C7 126.3(6)
O3 K1 N2 C7 14.0(5)
O5 K1 N2 C7 -101.7(5)
O6 K1 N2 C7 -111.5(5)
O4 K1 N2 C7 20.9(6)
O1 K1 N2 C6 14.9(6)
O2 K1 N2 C6 6.2(5)
O3 K1 N2 C6 -106.1(6)
O5 K1 N2 C6 138.2(5)
O6 K1 N2 C6 128.3(6)
O4 K1 N2 C6 -99.2(5)
C29 C30 N3 C31 -162.6(7)
C29 C30 N3 C19 77.6(9)
C29 C30 N3 K2 -41.2(8)
C32 C31 N3 C30 75.8(8)
C32 C31 N3 C19 -164.4(6)
C32 C31 N3 K2 -46.0(7)
C20 C19 N3 C30 -166.2(6)
C20 C19 N3 C31 73.1(8)
C20 C19 N3 K2 -46.1(7)
O12 K2 N3 C30 -98.0(5)
O9 K2 N3 C30 11.6(5)
O11 K2 N3 C30 -106.9(5)
O7 K2 N3 C30 133.1(5)
O10 K2 N3 C30 23.9(5)
O8 K2 N3 C30 143.3(5)
O12 K2 N3 C31 23.8(5)
O9 K2 N3 C31 133.5(5)
O11 K2 N3 C31 14.9(4)
O7 K2 N3 C31 -105.1(5)
O10 K2 N3 C31 145.7(4)
O8 K2 N3 C31 -94.8(5)
O12 K2 N3 C19 142.7(4)
O9 K2 N3 C19 -107.6(5)
O11 K2 N3 C19 133.9(5)
O7 K2 N3 C19 13.9(4)
O10 K2 N3 C19 -95.4(4)
O8 K2 N3 C19 24.1(5)
C23 C24 N4 C25 73.7(7)
C23 C24 N4 C36 -164.8(6)
C23 C24 N4 K2 -44.7(7)
C26 C25 N4 C24 -167.2(6)
C26 C25 N4 C36 71.8(8)
C26 C25 N4 K2 -46.0(7)
C35 C36 N4 C24 77.9(8)
C35 C36 N4 C25 -161.2(6)
C35 C36 N4 K2 -44.2(7)
O12 K2 N4 C24 -106.3(5)
O9 K2 N4 C24 144.0(4)
O11 K2 N4 C24 -95.7(4)
O7 K2 N4 C24 23.4(5)
O10 K2 N4 C24 133.5(5)
O8 K2 N4 C24 13.0(4)
O12 K2 N4 C25 133.8(5)
O9 K2 N4 C25 24.1(5)
O11 K2 N4 C25 144.3(4)
O7 K2 N4 C25 -96.6(4)
O10 K2 N4 C25 13.6(4)
O8 K2 N4 C25 -106.9(4)
O12 K2 N4 C36 14.7(4)
O9 K2 N4 C36 -95.0(4)
O11 K2 N4 C36 25.2(5)
O7 K2 N4 C36 144.3(4)
O10 K2 N4 C36 -105.5(4)
O8 K2 N4 C36 134.0(5)
C44 C43 N5 C49 -72.1(9)
C44 C43 N5 C37 167.9(7)
C44 C43 N5 K3 47.5(8)
C50 C49 N5 C43 158.1(7)
C50 C49 N5 C37 -81.4(8)
C50 C49 N5 K3 39.5(8)
C38 C37 N5 C43 -79.8(8)
C38 C37 N5 C49 158.7(7)
C38 C37 N5 K3 38.7(8)
O15 K3 N5 C43 -129.0(5)
O16 K3 N5 C43 -136.1(5)
O14 K3 N5 C43 -18.6(5)
O18 K3 N5 C43 103.8(5)
O17 K3 N5 C43 111.5(5)
O13 K3 N5 C43 -15.4(5)
O15 K3 N5 C49 -8.2(5)
O16 K3 N5 C49 -15.4(5)
O14 K3 N5 C49 102.1(5)
O18 K3 N5 C49 -135.5(5)
O17 K3 N5 C49 -127.8(5)
O13 K3 N5 C49 105.3(5)
O15 K3 N5 C37 111.4(5)
O16 K3 N5 C37 104.3(5)
O14 K3 N5 C37 -138.3(5)
O18 K3 N5 C37 -15.9(5)
O17 K3 N5 C37 -8.2(4)
O13 K3 N5 C37 -135.0(5)
C47 C48 N6 C54 156.8(7)
C47 C48 N6 C42 -81.6(9)
C47 C48 N6 K3 39.0(8)
C53 C54 N6 C48 -79.0(9)
C53 C54 N6 C42 158.9(7)
C53 C54 N6 K3 40.6(8)
C41 C42 N6 C48 162.5(7)
C41 C42 N6 C54 -76.7(9)
C41 C42 N6 K3 41.0(8)
O15 K3 N6 C48 101.6(5)
O16 K3 N6 C48 110.0(5)
O14 K3 N6 C48 -7.1(4)
O18 K3 N6 C48 -131.8(5)
O17 K3 N6 C48 -136.6(5)
O13 K3 N6 C48 -12.1(5)
O15 K3 N6 C54 -17.0(6)
O16 K3 N6 C54 -8.6(5)
O14 K3 N6 C54 -125.7(6)
O18 K3 N6 C54 109.6(6)
O17 K3 N6 C54 104.8(5)
O13 K3 N6 C54 -130.7(5)
O15 K3 N6 C42 -136.4(5)
O16 K3 N6 C42 -128.0(6)
O14 K3 N6 C42 114.9(6)
O18 K3 N6 C42 -9.8(5)
O17 K3 N6 C42 -14.6(6)
O13 K3 N6 C42 109.9(5)
C4 C3 O1 C2 -173.3(6)
C4 C3 O1 K1 53.6(7)
C1 C2 O1 C3 179.8(7)
C1 C2 O1 K1 -49.6(8)
O2 K1 O1 C3 -22.6(5)
O3 K1 O1 C3 43.5(6)
O5 K1 O1 C3 -163.7(5)
O6 K1 O1 C3 -103.8(5)
O4 K1 O1 C3 96.2(5)
O2 K1 O1 C2 -152.1(5)
O3 K1 O1 C2 -86.0(5)
O5 K1 O1 C2 66.8(5)
O6 K1 O1 C2 126.7(5)
O4 K1 O1 C2 -33.3(5)
C3 C4 O2 C5 176.5(7)
C3 C4 O2 K1 42.6(8)
C6 C5 O2 C4 165.9(7)
C6 C5 O2 K1 -60.7(7)
O1 K1 O2 C4 -11.7(5)
O3 K1 O2 C4 -146.8(5)
O5 K1 O2 C4 58.0(6)
O6 K1 O2 C4 111.5(5)
O4 K1 O2 C4 -89.9(5)
O1 K1 O2 C5 -142.9(6)
O3 K1 O2 C5 82.0(5)
O5 K1 O2 C5 -73.2(6)
O6 K1 O2 C5 -19.7(5)
O4 K1 O2 C5 138.9(5)
C10 C9 O3 C8 -169.7(7)
C10 C9 O3 K1 54.0(8)
C7 C8 O3 C9 176.0(7)
C7 C8 O3 K1 -49.8(8)
O1 K1 O3 C9 45.7(6)
O2 K1 O3 C9 98.9(5)
O5 K1 O3 C9 -100.9(5)
O6 K1 O3 C9 -161.8(5)
O4 K1 O3 C9 -21.1(5)
O1 K1 O3 C8 -88.2(6)
O2 K1 O3 C8 -35.0(5)
O5 K1 O3 C8 125.2(5)
O6 K1 O3 C8 64.3(5)
O4 K1 O3 C8 -155.0(6)
C9 C10 O4 C11 -180.0(6)
C9 C10 O4 K1 43.1(8)
C12 C11 O4 C10 169.9(6)
C12 C11 O4 K1 -54.3(7)
O1 K1 O4 C10 -146.8(5)
O2 K1 O4 C10 -87.7(5)
O3 K1 O4 C10 -12.1(5)
O5 K1 O4 C10 113.1(5)
O6 K1 O4 C10 59.0(6)
O1 K1 O4 C11 77.7(5)
O2 K1 O4 C11 136.8(5)
O3 K1 O4 C11 -147.6(5)
O5 K1 O4 C11 -22.4(5)
O6 K1 O4 C11 -76.5(5)
C16 C15 O5 C14 -174.6(7)
C16 C15 O5 K1 47.2(8)
C13 C14 O5 C15 172.1(7)
C13 C14 O5 K1 -50.2(8)
O1 K1 O5 C15 106.0(5)
O2 K1 O5 C15 49.8(6)
O3 K1 O5 C15 -99.5(6)
O6 K1 O5 C15 -17.0(5)
O4 K1 O5 C15 -159.0(5)
O1 K1 O5 C14 -29.6(5)
O2 K1 O5 C14 -85.9(6)
O3 K1 O5 C14 124.9(5)
O6 K1 O5 C14 -152.7(6)
O4 K1 O5 C14 65.3(5)
C18 C17 O6 C16 172.1(7)
C18 C17 O6 K1 -57.2(8)
C15 C16 O6 C17 177.0(7)
C15 C16 O6 K1 47.1(8)
O1 K1 O6 C17 133.6(5)
O2 K1 O6 C17 72.6(5)
O3 K1 O6 C17 -21.2(5)
O5 K1 O6 C17 -145.3(5)
O4 K1 O6 C17 -77.7(6)
O1 K1 O6 C16 -97.9(6)
O2 K1 O6 C16 -158.9(6)
O3 K1 O6 C16 107.3(6)
O5 K1 O6 C16 -16.8(5)
O4 K1 O6 C16 50.8(6)
C22 C21 O7 C20 -175.5(6)
C22 C21 O7 K2 49.6(7)
C19 C20 O7 C21 175.9(6)
C19 C20 O7 K2 -49.1(7)
O12 K2 O7 C21 45.6(5)
O9 K2 O7 C21 -160.3(4)
O11 K2 O7 C21 101.7(4)
O10 K2 O7 C21 -99.5(5)
O8 K2 O7 C21 -18.1(4)
O12 K2 O7 C20 -87.2(5)
O9 K2 O7 C20 66.9(5)
O11 K2 O7 C20 -31.1(5)
O10 K2 O7 C20 127.6(4)
O8 K2 O7 C20 -151.0(5)
C21 C22 O8 C23 -176.6(6)
C21 C22 O8 K2 49.2(6)
C24 C23 O8 C22 176.3(6)
C24 C23 O8 K2 -50.7(7)
O12 K2 O8 C22 -158.1(4)
O9 K2 O8 C22 48.8(5)
O11 K2 O8 C22 -98.2(4)
O7 K2 O8 C22 -17.0(4)
O10 K2 O8 C22 102.2(4)
O12 K2 O8 C23 69.8(5)
O9 K2 O8 C23 -83.3(5)
O11 K2 O8 C23 129.7(4)
O7 K2 O8 C23 -149.0(5)
O10 K2 O8 C23 -29.9(5)
C27 C28 O9 C29 -176.7(7)
C27 C28 O9 K2 41.7(9)
C30 C29 O9 C28 171.2(7)
C30 C29 O9 K2 -48.1(8)
O12 K2 O9 C28 -91.7(6)
O11 K2 O9 C28 -151.5(6)
O7 K2 O9 C28 108.9(6)
O10 K2 O9 C28 -9.5(5)
O8 K2 O9 C28 56.9(6)
O12 K2 O9 C29 129.7(5)
O11 K2 O9 C29 69.9(6)
O7 K2 O9 C29 -29.7(6)
O10 K2 O9 C29 -148.1(6)
O8 K2 O9 C29 -81.7(6)
C25 C26 O10 C27 -174.4(6)
C25 C26 O10 K2 -50.3(7)
C28 C27 O10 C26 -175.4(7)
C28 C27 O10 K2 57.5(8)
O12 K2 O10 C26 -30.2(5)
O9 K2 O10 C26 -150.4(5)
O11 K2 O10 C26 -85.8(5)
O7 K2 O10 C26 126.1(5)
O8 K2 O10 C26 67.6(5)
O12 K2 O10 C27 95.8(5)
O9 K2 O10 C27 -24.5(5)
O11 K2 O10 C27 40.1(6)
O7 K2 O10 C27 -108.0(5)
O8 K2 O10 C27 -166.4(5)
C31 C32 O11 C33 -176.6(6)
C31 C32 O11 K2 -48.9(7)
C34 C33 O11 C32 -173.4(6)
C34 C33 O11 K2 55.4(7)
O12 K2 O11 C32 -153.7(5)
O9 K2 O11 C32 -32.3(5)
O7 K2 O11 C32 67.8(5)
O10 K2 O11 C32 -84.4(5)
O8 K2 O11 C32 126.3(5)
O12 K2 O11 C33 -25.1(4)
O9 K2 O11 C33 96.3(4)
O7 K2 O11 C33 -163.6(4)
O10 K2 O11 C33 44.2(5)
O8 K2 O11 C33 -105.2(4)
C36 C35 O12 C34 165.2(6)
C36 C35 O12 K2 -45.7(8)
C33 C34 O12 C35 -174.5(6)
C33 C34 O12 K2 35.3(7)
O9 K2 O12 C35 127.4(5)
O11 K2 O12 C35 -152.8(5)
O7 K2 O12 C35 -82.5(5)
O10 K2 O12 C35 67.1(5)
O8 K2 O12 C35 -32.2(5)
O9 K2 O12 C34 -85.3(5)
O11 K2 O12 C34 -5.5(5)
O7 K2 O12 C34 64.8(5)
O10 K2 O12 C34 -145.6(5)
O8 K2 O12 C34 115.1(5)
C43 C44 O13 C45 179.1(7)
C43 C44 O13 K3 47.8(8)
C46 C45 O13 C44 168.3(7)
C46 C45 O13 K3 -58.1(7)
O15 K3 O13 C44 36.1(6)
O16 K3 O13 C44 90.5(6)
O14 K3 O13 C44 160.0(6)
O18 K3 O13 C44 -121.9(6)
O17 K3 O13 C44 -61.3(6)
O15 K3 O13 C45 -96.2(5)
O16 K3 O13 C45 -41.7(6)
O14 K3 O13 C45 27.8(5)
O18 K3 O13 C45 105.9(5)
O17 K3 O13 C45 166.5(5)
C45 C46 O14 C47 -179.7(7)
C45 C46 O14 K3 -34.1(9)
C48 C47 O14 C46 -156.0(7)
C48 C47 O14 K3 56.9(8)
O15 K3 O14 C46 77.6(6)
O16 K3 O14 C46 137.6(6)
O18 K3 O14 C46 -123.8(6)
O17 K3 O14 C46 -67.1(6)
O13 K3 O14 C46 4.2(5)
O15 K3 O14 C47 -137.6(5)
O16 K3 O14 C47 -77.7(5)
O18 K3 O14 C47 21.0(5)
O17 K3 O14 C47 77.7(5)
O13 K3 O14 C47 149.0(5)
C49 C50 O15 C51 -167.9(7)
C49 C50 O15 K3 56.8(8)
C52 C51 O15 C50 179.3(7)
C52 C51 O15 K3 -44.5(8)
O16 K3 O15 C50 147.5(5)
O14 K3 O15 C50 -133.1(5)
O18 K3 O15 C50 77.1(6)
O17 K3 O15 C50 23.5(5)
O13 K3 O15 C50 -78.2(5)
O16 K3 O15 C51 13.7(5)
O14 K3 O15 C51 93.0(5)
O18 K3 O15 C51 -56.8(6)
O17 K3 O15 C51 -110.4(5)
O13 K3 O15 C51 147.9(5)
C54 C53 O16 C52 -174.7(7)
C54 C53 O16 K3 57.7(7)
C51 C52 O16 C53 -179.7(7)
C51 C52 O16 K3 -51.4(8)
O15 K3 O16 C53 146.6(5)
O14 K3 O16 C53 25.2(5)
O18 K3 O16 C53 -76.1(5)
O17 K3 O16 C53 -134.9(5)
O13 K3 O16 C53 78.6(5)
O15 K3 O16 C52 20.0(5)
O14 K3 O16 C52 -101.4(5)
O18 K3 O16 C52 157.3(5)
O17 K3 O16 C52 98.5(5)
O13 K3 O16 C52 -48.0(6)
C37 C38 O17 C39 -167.1(7)
C37 C38 O17 K3 55.5(8)
C40 C39 O17 C38 179.5(7)
C40 C39 O17 K3 -42.5(8)
O15 K3 O17 C38 -74.3(5)
O16 K3 O17 C38 -134.1(5)
O14 K3 O17 C38 75.5(6)
O18 K3 O17 C38 147.3(6)
O13 K3 O17 C38 20.1(5)
O15 K3 O17 C39 150.2(5)
O16 K3 O17 C39 90.4(5)
O14 K3 O17 C39 -60.1(6)
O18 K3 O17 C39 11.7(5)
O13 K3 O17 C39 -115.4(5)
C42 C41 O18 C40 -174.5(7)
C42 C41 O18 K3 54.4(8)
C39 C40 O18 C41 173.4(7)
C39 C40 O18 K3 -53.9(8)
O15 K3 O18 C41 84.6(6)
O16 K3 O18 C41 28.3(6)
O14 K3 O18 C41 -69.2(6)
O17 K3 O18 C41 152.1(6)
O13 K3 O18 C41 -127.1(5)
O15 K3 O18 C40 -45.9(6)
O16 K3 O18 C40 -102.3(5)
O14 K3 O18 C40 160.3(5)
O17 K3 O18 C40 21.6(5)
O13 K3 O18 C40 102.3(5)

loop_
_platon_squeeze_void_nr
_platon_squeeze_void_average_x
_platon_squeeze_void_average_y
_platon_squeeze_void_average_z
_platon_squeeze_void_volume
_platon_squeeze_void_count_electrons
_platon_squeeze_void_content
1 0.500 1.000 0.500 477 145 ' '
2 0.500 0.500 0.000 52 6 ' '
